data_1548622
loop_
_publ_author_name
'Gruene, T.'
'Teng, Li.'
'Van Genderen, E.'
'Pinar, A. B.'
'Van Bokhoven, J. A.'

_publ_section_title
;
 Characterization at the level of individual crystals: single crystal MFI
 type zeolite grains
;
_journal_name_full 'Chemistry - A European Journal'
_journal_paper_doi 10.1002/chem.201704213
_journal_year 2017
_chemical_formula_sum 'O24 Si12'
_chemical_formula_weight 721.20
_space_group_crystal_system orthorhombic
_space_group_IT_number 62
_space_group_name_Hall '-P 2ac 2n'
_space_group_name_H-M_alt 'P n m a'
_symmetry_space_group_name_Hall '-P 2ac 2n'
_symmetry_space_group_name_H-M 'P n m a'
_atom_sites_solution_hydrogens .
_audit_creation_method SHELXL-2016/6
_cell_angle_alpha 90
_cell_angle_beta 90
_cell_angle_gamma 90
_cell_formula_units_Z 8
_cell_length_a 20.5080(18)
_cell_length_b 20.144(10)
_cell_length_c 13.465(4)
_cell_measurement_temperature 293(2)
_cell_volume 5563(3)
_computing_structure_refinement 'SHELXL-2016/6 (Sheldrick, 2016)'
_computing_structure_solution 'SHELXT 2014/5 (Sheldrick, 2014)'
_diffrn_ambient_temperature 293(2)
_diffrn_measured_fraction_theta_full 0.592
_diffrn_measured_fraction_theta_max 0.592
_diffrn_radiation_wavelength 0.02508
_diffrn_reflns_av_R_equivalents 0.3471
_diffrn_reflns_av_unetI/netI 0.2788
_diffrn_reflns_Laue_measured_fraction_full 0.592
_diffrn_reflns_Laue_measured_fraction_max 0.592
_diffrn_reflns_limit_h_max 15
_diffrn_reflns_limit_h_min -15
_diffrn_reflns_limit_k_max 15
_diffrn_reflns_limit_k_min -15
_diffrn_reflns_limit_l_max 12
_diffrn_reflns_limit_l_min -12
_diffrn_reflns_number 4649
_diffrn_reflns_point_group_measured_fraction_full 0.592
_diffrn_reflns_point_group_measured_fraction_max 0.592
_diffrn_reflns_theta_full 0.652
_diffrn_reflns_theta_max 0.652
_diffrn_reflns_theta_min 0.064
_exptl_absorpt_coefficient_mu 0.275
_exptl_crystal_density_diffrn 1.722
_exptl_crystal_F_000 940
_refine_diff_density_max 0.230
_refine_diff_density_min -0.199
_refine_diff_density_rms 0.059
_refine_ls_extinction_coef .
_refine_ls_extinction_method none
_refine_ls_goodness_of_fit_ref 1.204
_refine_ls_hydrogen_treatment undef
_refine_ls_matrix_type full
_refine_ls_number_parameters 149
_refine_ls_number_reflns 1339
_refine_ls_number_restraints 48
_refine_ls_restrained_S_all 1.184
_refine_ls_R_factor_all 0.3556
_refine_ls_R_factor_gt 0.1966
_refine_ls_shift/su_max 1.513
_refine_ls_shift/su_mean 0.020
_refine_ls_structure_factor_coef Fsqd
_refine_ls_weighting_details 'w=1/[\s^2^(Fo^2^)+(0.2000P)^2^] where P=(Fo^2^+2Fc^2^)/3'
_refine_ls_weighting_scheme calc
_refine_ls_wR_factor_gt 0.4429
_refine_ls_wR_factor_ref 0.5200
_reflns_Friedel_coverage 0.000
_reflns_Friedel_fraction_full .
_reflns_Friedel_fraction_max .
_reflns_number_gt 416
_reflns_number_total 1339
_reflns_threshold_expression 'I > 2\s(I)'
_cod_data_source_file zsm5_ChemEurJ.cif
_cod_data_source_block z1a
_cod_database_code 1548622
_shelx_shelxl_version_number 2016/6
_shelx_space_group_comment
;
The symmetry employed for this shelxl refinement is uniquely defined
by the following loop, which should always be used as a source of
symmetry information in preference to the above space-group names.
They are only intended as comments.
;

loop_
_space_group_symop_operation_xyz
'x, y, z'
'-x+1/2, -y, z+1/2'
'-x, y+1/2, -z'
'x+1/2, -y+1/2, -z+1/2'
'-x, -y, -z'
'x-1/2, y, -z-1/2'
'x, -y-1/2, z'
'-x-1/2, y-1/2, z-1/2'

loop_
_atom_site_label
_atom_site_type_symbol
_atom_site_fract_x
_atom_site_fract_y
_atom_site_fract_z
_atom_site_U_iso_or_equiv
_atom_site_adp_type
_atom_site_occupancy
_atom_site_site_symmetry_order
_atom_site_calc_flag
_atom_site_refinement_flags_posn
_atom_site_refinement_flags_adp
_atom_site_refinement_flags_occupancy
_atom_site_disorder_assembly
_atom_site_disorder_group
Si1 Si 0.4244(8) 1.0535(10) 0.6655(10) 0.005(5) Uiso 1 1 d D . . . .
Si2 Si 0.3080(9) 1.0311(9) 0.8125(10) 0.010(6) Uiso 1 1 d D . . . .
Si3 Si 0.2799(8) 1.0611(9) 1.0327(10) 0.001(6) Uiso 1 1 d D . . . .
Si4 Si 0.1231(8) 1.0661(8) 1.0265(10) 0.001(6) Uiso 1 1 d D . . . .
Si5 Si 0.0737(9) 1.0290(9) 0.8151(11) 0.008(6) Uiso 1 1 d D . . . .
Si6 Si 0.1870(8) 1.0589(9) 0.6721(9) 0.001(5) Uiso 1 1 d D . . . .
Si7 Si 0.4238(9) 0.8281(6) 0.6757(10) 0.001(6) Uiso 1 1 d D . . . .
Si8 Si 0.3094(9) 0.8712(8) 0.8170(10) 0.009(6) Uiso 1 1 d D . . . .
Si9 Si 0.2724(9) 0.8276(7) 1.0314(11) 0.006(6) Uiso 1 1 d D . . . .
Si10 Si 0.1176(9) 0.8274(7) 1.0314(11) 0.015(7) Uiso 1 1 d D . . . .
Si11 Si 0.0709(9) 0.8700(9) 0.8156(10) 0.001(6) Uiso 1 1 d D . . . .
Si12 Si 0.1883(10) 0.8269(7) 0.6835(10) 0.015(6) Uiso 1 1 d D . . . .
O1 O 0.3727(15) 1.056(3) 0.755(2) 0.068(15) Uiso 1 1 d D . . . .
O2 O 0.311(2) 1.061(2) 0.9229(12) 0.048(11) Uiso 1 1 d D . . . .
O3 O 0.2014(8) 1.058(3) 1.031(2) 0.055(12) Uiso 1 1 d D . . . .
O4 O 0.099(2) 1.0663(18) 0.9133(14) 0.041(12) Uiso 1 1 d D . . . .
O5 O 0.1168(11) 1.058(2) 0.7255(19) 0.026(10) Uiso 1 1 d D . . . .
O6 O 0.2424(13) 1.052(3) 0.7555(19) 0.038(11) Uiso 1 1 d D . . . .
O7 O 0.3756(15) 0.845(2) 0.767(2) 0.040(13) Uiso 1 1 d D . . . .
O8 O 0.3088(19) 0.845(2) 0.9292(14) 0.041(12) Uiso 1 1 d D . . . .
O9 O 0.1950(9) 0.842(2) 1.023(2) 0.045(11) Uiso 1 1 d D . . . .
O10 O 0.091(2) 0.839(2) 0.9207(17) 0.048(13) Uiso 1 1 d D . . . .
O11 O 0.1176(15) 0.845(3) 0.727(3) 0.065(16) Uiso 1 1 d D . . . .
O12 O 0.2460(17) 0.844(3) 0.760(3) 0.053(14) Uiso 1 1 d D . . . .
O13 O 0.311(3) 0.9513(9) 0.821(3) 0.062(13) Uiso 1 1 d D . . . .
O14 O 0.081(2) 0.9494(9) 0.822(3) 0.054(12) Uiso 1 1 d D . . . .
O15 O 0.420(2) 1.1214(15) 0.603(3) 0.062(15) Uiso 1 1 d D . . . .
O16 O 0.404(2) 0.9942(15) 0.592(2) 0.036(11) Uiso 1 1 d D . . . .
O17 O 0.403(2) 0.8664(15) 0.5763(18) 0.044(13) Uiso 1 1 d D . . . .
O18 O 0.195(2) 1.1302(12) 0.6198(19) 0.029(10) Uiso 1 1 d D . . . .
O19 O 0.189(2) 1.0013(15) 0.589(2) 0.059(13) Uiso 1 1 d D . . . .
O20 O 0.200(2) 0.8702(13) 0.5849(16) 0.023(10) Uiso 1 1 d D . . . .
O21 O -0.0018(9) 1.046(2) 0.7953(18) 0.017(9) Uiso 1 1 d D . . . .
O22 O -0.0032(12) 0.848(3) 0.792(3) 0.056(14) Uiso 1 1 d D . . . .
O23 O 0.425(3) 0.750000 0.651(3) 0.021(14) Uiso 1 2 d DS . P . .
O24 O 0.193(4) 0.750000 0.652(3) 0.045(17) Uiso 1 2 d DS . P . .
O25 O 0.282(3) 0.750000 1.056(3) 0.028(16) Uiso 1 2 d DS . P . .
O26 O 0.109(3) 0.750000 1.058(3) 0.028(16) Uiso 1 2 d DS . P . .

loop_
_atom_type_symbol
_atom_type_description
_atom_type_scat_dispersion_real
_atom_type_scat_dispersion_imag
_atom_type_scat_source
O O 0.0000 0.0000 'International Tables Vol C Tables 4.2.6.8 and 6.1.1.4'
Si Si 0.0000 0.0000 'International Tables Vol C Tables 4.2.6.8 and 6.1.1.4'

loop_
_geom_angle_atom_site_label_1
_geom_angle_atom_site_label_2
_geom_angle_atom_site_label_3
_geom_angle
_geom_angle_site_symmetry_1
_geom_angle_site_symmetry_3
O16 Si1 O15 107(2) . .
O16 Si1 O21 112(2) . 6_657
O15 Si1 O21 108(2) . 6_657
O16 Si1 O1 108(3) . .
O15 Si1 O1 109(3) . .
O21 Si1 O1 112.1(18) 6_657 .
O2 Si2 O6 112(2) . .
O2 Si2 O1 107.4(17) . .
O6 Si2 O1 112(2) . .
O2 Si2 O13 108(2) . .
O6 Si2 O13 109(3) . .
O1 Si2 O13 108(3) . .
O19 Si3 O20 111(2) 2_575 2_575
O19 Si3 O2 106(2) 2_575 .
O20 Si3 O2 107.8(17) 2_575 .
O19 Si3 O3 112(3) 2_575 .
O20 Si3 O3 107(3) 2_575 .
O2 Si3 O3 112(2) . .
O17 Si4 O4 107.0(19) 2_575 .
O17 Si4 O16 107(2) 2_575 2_575
O4 Si4 O16 115(2) . 2_575
O17 Si4 O3 113(3) 2_575 .
O4 Si4 O3 110(2) . .
O16 Si4 O3 104(2) 2_575 .
O4 Si5 O5 106(2) . .
O4 Si5 O21 110(2) . .
O5 Si5 O21 109.0(15) . .
O4 Si5 O14 113(2) . .
O5 Si5 O14 111(2) . .
O21 Si5 O14 108(2) . .
O6 Si6 O19 114(3) . .
O6 Si6 O18 108(3) . .
O19 Si6 O18 110(2) . .
O6 Si6 O5 108.7(19) . .
O19 Si6 O5 109(3) . .
O18 Si6 O5 107.0(19) . .
O17 Si7 O23 107.7(18) . .
O17 Si7 O7 112(2) . .
O23 Si7 O7 112(3) . .
O17 Si7 O22 111(3) . 6_657
O23 Si7 O22 107(3) . 6_657
O7 Si7 O22 108(2) . 6_657
O8 Si8 O12 109(2) . .
O8 Si8 O7 107.1(18) . .
O12 Si8 O7 112(3) . .
O8 Si8 O13 108(2) . .
O12 Si8 O13 112(3) . .
O7 Si8 O13 109(3) . .
O8 Si9 O18 109(2) . 2_575
O8 Si9 O25 109(2) . .
O18 Si9 O25 107.7(17) 2_575 .
O8 Si9 O9 111(2) . .
O18 Si9 O9 111(2) 2_575 .
O25 Si9 O9 108(2) . .
O10 Si10 O26 108(3) . .
O10 Si10 O15 108(3) . 2_575
O26 Si10 O15 116(2) . 2_575
O10 Si10 O9 104(2) . .
O26 Si10 O9 107(3) . .
O15 Si10 O9 113(2) 2_575 .
O10 Si11 O11 112(3) . .
O10 Si11 O22 108(2) . .
O11 Si11 O22 109(2) . .
O10 Si11 O14 108(2) . .
O11 Si11 O14 106(3) . .
O22 Si11 O14 114(3) . .
O20 Si12 O12 108(2) . .
O20 Si12 O11 108(3) . .
O12 Si12 O11 112(3) . .
O20 Si12 O24 107.1(17) . .
O12 Si12 O24 110(3) . .
O11 Si12 O24 112(3) . .
Si1 O1 Si2 153(3) . .
Si2 O2 Si3 147(2) . .
Si3 O3 Si4 172(4) . .
Si5 O4 Si4 152(3) . .
Si6 O5 Si5 146(2) . .
Si6 O6 Si2 162(3) . .
Si8 O7 Si7 155(3) . .
Si8 O8 Si9 152(3) . .
Si9 O9 Si10 158(3) . .
Si11 O10 Si10 164(3) . .
Si12 O11 Si11 152(3) . .
Si8 O12 Si12 167(3) . .
Si2 O13 Si8 173(3) . .
Si5 O14 Si11 166(3) . .
Si1 O15 Si10 152(3) . 2_574
Si1 O16 Si4 174(3) . 2_574
Si4 O17 Si7 148(2) 2_574 .
Si6 O18 Si9 147(2) . 2_574
Si3 O19 Si6 154(3) 2_574 .
Si3 O20 Si12 150(2) 2_574 .
Si5 O21 Si1 150.4(19) . 6_557
Si7 O22 Si11 153(2) 6_557 .
Si7 O23 Si7 156(3) 7_575 .
Si12 O24 Si12 148(3) . 7_575
Si9 O25 Si9 152(3) . 7_575
Si10 O26 Si10 152(3) . 7_575

loop_
_geom_bond_atom_site_label_1
_geom_bond_atom_site_label_2
_geom_bond_distance
_geom_bond_site_symmetry_2
Si1 O16 1.601(10) .
Si1 O15 1.608(10) .
Si1 O21 1.609(10) 6_657
Si1 O1 1.610(10) .
Si2 O2 1.604(10) .
Si2 O6 1.606(10) .
Si2 O1 1.611(10) .
Si2 O13 1.612(10) .
Si3 O19 1.606(10) 2_575
Si3 O20 1.606(10) 2_575
Si3 O2 1.608(10) .
Si3 O3 1.611(10) .
Si4 O17 1.604(10) 2_575
Si4 O4 1.605(10) .
Si4 O16 1.607(10) 2_575
Si4 O3 1.614(10) .
Si5 O4 1.605(10) .
Si5 O5 1.609(10) .
Si5 O21 1.609(10) .
Si5 O14 1.613(10) .
Si6 O6 1.603(10) .
Si6 O19 1.608(10) .
Si6 O18 1.609(10) .
Si6 O5 1.609(10) .
Si7 O17 1.605(10) .
Si7 O23 1.608(10) .
Si7 O7 1.609(10) .
Si7 O22 1.611(10) 6_657
Si8 O8 1.602(10) .
Si8 O12 1.606(10) .
Si8 O7 1.608(10) .
Si8 O13 1.615(10) .
Si9 O8 1.604(10) .
Si9 O18 1.610(10) 2_575
Si9 O25 1.611(10) .
Si9 O9 1.617(10) .
Si10 O10 1.606(10) .
Si10 O26 1.607(10) .
Si10 O15 1.610(10) 2_575
Si10 O9 1.618(10) .
Si11 O10 1.602(10) .
Si11 O11 1.609(10) .
Si11 O22 1.611(10) .
Si11 O14 1.615(10) .
Si12 O20 1.607(10) .
Si12 O12 1.607(10) .
Si12 O11 1.608(10) .
Si12 O24 1.609(10) .
